data_2009222
loop_
_publ_author_name
'Pr\"ohl, Hans-Heinrich'
'N\"aveke, Martina'
'Jones, Peter G.'
'Blaschette, Armand'

_publ_section_title
;
 Polysulfonylamines. CXXI. Three <i>N</i>,<i>N</i>-disulfonylated
 1-adamantylamines
;
_journal_issue 12
_journal_name_full 'Acta Crystallographica Section C'
_journal_page_first 2080
_journal_page_last 2084
_journal_paper_doi 10.1107/S0108270199011646
_journal_volume 55
_journal_year 1999
_chemical_formula_sum 'C24 H29 N O4 S2'
_chemical_formula_weight 459.60
_chemical_name_systematic
;
 N,N-bis(p-toluenesulfonyl)-1-adamantylamine
;
_space_group_IT_number 61
_symmetry_cell_setting orthorhombic
_symmetry_space_group_name_Hall '-P 2ac 2ab'
_symmetry_space_group_name_H-M 'P b c a'
_audit_creation_method SHELXL-97
_cell_angle_alpha 90.00
_cell_angle_beta 90.00
_cell_angle_gamma 90.00
_cell_formula_units_Z 8
_cell_length_a 13.080(3)
_cell_length_b 11.978(3)
_cell_length_c 27.915(4)
_cell_measurement_reflns_used 50
_cell_measurement_temperature 178(2)
_cell_measurement_theta_max 11.5
_cell_measurement_theta_min 10
_cell_volume 4373.5(16)
_computing_cell_refinement P3
_computing_data_collection 'P3 (Nicolet, 1987)'
_computing_data_reduction 'XDISK in P3 software'
_computing_molecular_graphics 'XP (Siemens, 1994)'
_computing_publication_material SHELXL97
_computing_structure_refinement 'SHELXL97 (Sheldrick, 1997)'
_computing_structure_solution 'SHELXS97 (Sheldrick, 1990)'
_diffrn_ambient_temperature 178(2)
_diffrn_measured_fraction_theta_full 0.982
_diffrn_measured_fraction_theta_max 0.982
_diffrn_measurement_device_type 'Nicolet R3'
_diffrn_measurement_method \w-scans
_diffrn_radiation_monochromator graphite
_diffrn_radiation_source 'fine-focus sealed tube'
_diffrn_radiation_type MoK\a
_diffrn_radiation_wavelength 0.71073
_diffrn_reflns_av_sigmaI/netI 0.0704
_diffrn_reflns_limit_h_max 15
_diffrn_reflns_limit_h_min 0
_diffrn_reflns_limit_k_max 0
_diffrn_reflns_limit_k_min -14
_diffrn_reflns_limit_l_max 0
_diffrn_reflns_limit_l_min -33
_diffrn_reflns_number 3781
_diffrn_reflns_theta_full 24.99
_diffrn_reflns_theta_max 24.99
_diffrn_reflns_theta_min 3.11
_diffrn_standards_decay_% 0
_diffrn_standards_interval_count 147
_diffrn_standards_number 3
_exptl_absorpt_coefficient_mu 0.276
_exptl_absorpt_correction_type none
_exptl_crystal_colour colourless
_exptl_crystal_density_diffrn 1.396
_exptl_crystal_density_meas ?
_exptl_crystal_description prism
_exptl_crystal_F_000 1952
_exptl_crystal_size_max 0.70
_exptl_crystal_size_mid 0.35
_exptl_crystal_size_min 0.20
_refine_diff_density_max 0.297
_refine_diff_density_min -0.347
_refine_ls_extinction_method none
_refine_ls_goodness_of_fit_ref 0.944
_refine_ls_hydrogen_treatment constr
_refine_ls_matrix_type full
_refine_ls_number_parameters 282
_refine_ls_number_reflns 3781
_refine_ls_number_restraints 252
_refine_ls_restrained_S_all 0.913
_refine_ls_R_factor_all 0.0963
_refine_ls_R_factor_gt 0.0440
_refine_ls_shift/su_max 0.001
_refine_ls_shift/su_mean 0.000
_refine_ls_structure_factor_coef Fsqd
_refine_ls_weighting_details 'calc w = 1/[\s^2^(Fo^2^)+(0.0672P)^2^] where P=(Fo^2^+2Fc^2^)/3'
_refine_ls_weighting_scheme calc
_refine_ls_wR_factor_ref 0.1289
_reflns_number_gt 2210
_reflns_number_total 3781
_reflns_threshold_expression I>2\s(I)
_cod_data_source_file bm1364.cif
_cod_data_source_block II
_cod_depositor_comments
;
The following automatic conversions were performed:

'_exptl_crystal_density_meas' value 'not measured' was changed to '?'
- the value is perceived as not measured.

Automatic conversion script
Id: cif_fix_values 3008 2015-01-20 13:52:24Z robertas 
;
_cod_database_code 2009222

loop_
_symmetry_equiv_pos_as_xyz
'x, y, z'
'-x+1/2, -y, z+1/2'
'-x, y+1/2, -z+1/2'
'x+1/2, -y+1/2, -z'
'-x, -y, -z'
'x-1/2, y, -z-1/2'
'x, -y-1/2, z-1/2'
'-x-1/2, y-1/2, z'

loop_
_atom_site_label
_atom_site_fract_x
_atom_site_fract_y
_atom_site_fract_z
_atom_site_U_iso_or_equiv
_atom_site_adp_type
_atom_site_calc_flag
_atom_site_refinement_flags
_atom_site_occupancy
_atom_site_disorder_assembly
_atom_site_disorder_group
_atom_site_type_symbol
S1 0.50443(6) 0.56951(7) 0.38924(3) 0.0257(2) Uani d U 1 . . S
S2 0.66060(6) 0.73760(7) 0.38413(3) 0.0249(2) Uani d U 1 . . S
O1 0.44672(17) 0.50240(19) 0.35644(8) 0.0325(6) Uani d U 1 . . O
O2 0.55575(18) 0.51439(19) 0.42789(8) 0.0317(6) Uani d U 1 . . O
O3 0.66579(18) 0.83514(18) 0.35488(8) 0.0304(6) Uani d U 1 . . O
O4 0.61539(17) 0.74752(19) 0.43068(8) 0.0302(6) Uani d U 1 . . O
N 0.5929(2) 0.6387(2) 0.35561(9) 0.0255(7) Uani d U 1 . . N
C1 0.6094(2) 0.6104(3) 0.30146(11) 0.0259(8) Uani d U 1 . . C
C2 0.6294(3) 0.4847(3) 0.29566(12) 0.0282(8) Uani d U 1 . . C
H2A 0.5715 0.4419 0.3092 0.034 Uiso calc R 1 . . H
H2B 0.6922 0.4637 0.3133 0.034 Uiso calc R 1 . . H
C3 0.6419(3) 0.4561(3) 0.24205(12) 0.0341(9) Uani d U 1 . . C
H3 0.6522 0.3739 0.2384 0.041 Uiso calc R 1 . . H
C4 0.5455(3) 0.4914(3) 0.21479(12) 0.0377(9) Uani d U 1 . . C
H4A 0.5525 0.4715 0.1805 0.045 Uiso calc R 1 . . H
H4B 0.4854 0.4514 0.2278 0.045 Uiso calc R 1 . . H
C5 0.5297(3) 0.6169(3) 0.21967(12) 0.0350(9) Uani d U 1 . . C
H5 0.4676 0.6397 0.2012 0.042 Uiso calc R 1 . . H
C6 0.6231(3) 0.6785(3) 0.20001(12) 0.0388(9) Uani d U 1 . . C
H6A 0.6323 0.6605 0.1657 0.047 Uiso calc R 1 . . H
H6B 0.6131 0.7601 0.2030 0.047 Uiso calc R 1 . . H
C7 0.7178(3) 0.6427(3) 0.22819(12) 0.0339(9) Uani d U 1 . . C
H7 0.7787 0.6837 0.2155 0.041 Uiso calc R 1 . . H
C8 0.7034(3) 0.6728(3) 0.28172(11) 0.0321(9) Uani d U 1 . . C
H8A 0.7651 0.6513 0.3001 0.039 Uiso calc R 1 . . H
H8B 0.6935 0.7544 0.2852 0.039 Uiso calc R 1 . . H
C9 0.7348(3) 0.5178(3) 0.22196(12) 0.0379(9) Uani d U 1 . . C
H9A 0.7974 0.4945 0.2393 0.045 Uiso calc R 1 . . H
H9B 0.7436 0.4997 0.1876 0.045 Uiso calc R 1 . . H
C10 0.5152(2) 0.6470(3) 0.27315(11) 0.0272(8) Uani d U 1 . . C
H10A 0.5054 0.7286 0.2766 0.033 Uiso calc R 1 . . H
H10B 0.4536 0.6091 0.2858 0.033 Uiso calc R 1 . . H
C11 0.4198(2) 0.6715(3) 0.41222(11) 0.0246(8) Uani d U 1 . . C
C12 0.3653(3) 0.7383(3) 0.38124(11) 0.0301(8) Uani d U 1 . . C
H12 0.3777 0.7341 0.3478 0.036 Uiso calc R 1 . . H
C13 0.2929(3) 0.8111(3) 0.39877(12) 0.0319(9) Uani d U 1 . . C
H13 0.2564 0.8579 0.3773 0.038 Uiso calc R 1 . . H
C14 0.2727(3) 0.8169(3) 0.44786(12) 0.0268(8) Uani d U 1 . . C
C15 0.3281(3) 0.7475(3) 0.47830(11) 0.0300(8) Uani d U 1 . . C
H15 0.3148 0.7501 0.5117 0.036 Uiso calc R 1 . . H
C16 0.4017(3) 0.6752(3) 0.46140(11) 0.0273(8) Uani d U 1 . . C
H16 0.4392 0.6290 0.4828 0.033 Uiso calc R 1 . . H
C17 0.1940(3) 0.8962(3) 0.46702(13) 0.0373(9) Uani d U 1 . . C
H17A 0.1479 0.9187 0.4411 0.052 Uiso calc R 1 . . H
H17B 0.2281 0.9623 0.4801 0.052 Uiso calc R 1 . . H
H17C 0.1546 0.8593 0.4923 0.052 Uiso calc R 1 . . H
C18 0.7853(2) 0.6845(3) 0.39231(11) 0.0247(8) Uani d U 1 . . C
C19 0.8004(3) 0.5760(3) 0.40870(12) 0.0302(8) Uani d U 1 . . C
H19 0.7450 0.5247 0.4099 0.036 Uiso calc R 1 . . H
C20 0.8970(3) 0.5438(3) 0.42319(12) 0.0330(9) Uani d U 1 . . C
H20 0.9079 0.4695 0.4339 0.040 Uiso calc R 1 . . H
C21 0.9789(3) 0.6189(3) 0.42233(12) 0.0306(8) Uani d U 1 . . C
C22 0.9619(3) 0.7257(3) 0.40495(12) 0.0307(8) Uani d U 1 . . C
H22 1.0171 0.7771 0.4033 0.037 Uiso calc R 1 . . H
C23 0.8660(2) 0.7587(3) 0.38994(11) 0.0278(8) Uani d U 1 . . C
H23 0.8555 0.8321 0.3780 0.033 Uiso calc R 1 . . H
C24 1.0826(3) 0.5833(3) 0.44091(14) 0.0454(11) Uani d U 1 . . C
H24A 1.0805 0.5041 0.4496 0.064 Uiso calc R 1 . . H
H24B 1.1001 0.6278 0.4692 0.064 Uiso calc R 1 . . H
H24C 1.1342 0.5951 0.4160 0.064 Uiso calc R 1 . . H

loop_
_atom_site_aniso_label
_atom_site_aniso_U_11
_atom_site_aniso_U_22
_atom_site_aniso_U_33
_atom_site_aniso_U_12
_atom_site_aniso_U_13
_atom_site_aniso_U_23
S1 0.0274(5) 0.0253(4) 0.0246(4) -0.0021(4) 0.0027(4) -0.0015(4)
S2 0.0253(5) 0.0241(5) 0.0255(4) -0.0022(4) -0.0007(4) -0.0025(4)
O1 0.0325(15) 0.0343(14) 0.0305(13) -0.0108(12) 0.0044(11) -0.0080(11)
O2 0.0354(15) 0.0303(13) 0.0295(13) 0.0033(12) 0.0012(11) 0.0040(11)
O3 0.0348(15) 0.0239(13) 0.0325(13) 0.0001(11) -0.0011(11) 0.0000(10)
O4 0.0318(13) 0.0342(13) 0.0246(12) -0.0026(12) 0.0012(10) -0.0076(11)
N 0.0267(16) 0.0293(15) 0.0204(14) -0.0059(13) 0.0028(12) -0.0015(12)
C1 0.0247(19) 0.0293(18) 0.0238(17) 0.0017(15) -0.0002(14) -0.0029(15)
C2 0.026(2) 0.0306(19) 0.0279(18) 0.0047(15) -0.0001(15) -0.0001(16)
C3 0.033(2) 0.0331(19) 0.036(2) 0.0035(17) 0.0033(17) -0.0098(17)
C4 0.035(2) 0.052(2) 0.0266(19) -0.0091(19) 0.0030(17) -0.0153(18)
C5 0.030(2) 0.050(2) 0.0251(18) 0.0043(18) -0.0033(16) 0.0017(17)
C6 0.043(2) 0.049(2) 0.0242(18) -0.0004(19) 0.0013(17) 0.0030(18)
C7 0.030(2) 0.047(2) 0.0254(18) -0.0061(18) 0.0062(16) -0.0041(17)
C8 0.029(2) 0.045(2) 0.0227(18) -0.0049(17) 0.0018(15) -0.0051(16)
C9 0.029(2) 0.057(2) 0.0275(18) 0.0029(18) 0.0070(17) -0.0112(18)
C10 0.0266(19) 0.0279(18) 0.0270(17) 0.0022(16) 0.0020(15) 0.0001(14)
C11 0.0200(18) 0.0266(19) 0.0270(17) -0.0036(15) 0.0007(14) -0.0026(15)
C12 0.038(2) 0.033(2) 0.0197(16) 0.0047(17) -0.0015(15) 0.0000(16)
C13 0.030(2) 0.038(2) 0.0286(18) 0.0077(17) -0.0027(15) 0.0039(16)
C14 0.0255(19) 0.0277(18) 0.0272(17) -0.0023(16) -0.0019(15) 0.0004(15)
C15 0.030(2) 0.038(2) 0.0217(16) 0.0034(18) 0.0008(15) -0.0027(16)
C16 0.030(2) 0.0259(19) 0.0261(18) 0.0027(15) 0.0000(15) 0.0037(15)
C17 0.035(2) 0.040(2) 0.036(2) 0.0094(18) -0.0003(17) -0.0011(17)
C18 0.0251(19) 0.0291(18) 0.0198(17) -0.0016(15) 0.0007(14) -0.0047(15)
C19 0.028(2) 0.0261(19) 0.036(2) -0.0044(16) -0.0021(16) -0.0015(16)
C20 0.040(2) 0.0241(19) 0.035(2) 0.0011(17) -0.0037(17) -0.0054(16)
C21 0.030(2) 0.035(2) 0.0268(18) 0.0013(16) -0.0025(16) -0.0045(16)
C22 0.0274(19) 0.034(2) 0.0310(18) -0.0056(16) 0.0002(16) -0.0019(16)
C23 0.032(2) 0.0284(19) 0.0230(17) -0.0006(16) 0.0012(15) 0.0017(16)
C24 0.029(2) 0.055(3) 0.052(3) 0.005(2) -0.0091(19) 0.006(2)

loop_
_atom_type_symbol
_atom_type_description
_atom_type_scat_dispersion_real
_atom_type_scat_dispersion_imag
_atom_type_scat_source
C C 0.0033 0.0016 'International Tables Vol C Tables 4.2.6.8 and 6.1.1.4'
H H 0.0000 0.0000 'International Tables Vol C Tables 4.2.6.8 and 6.1.1.4'
N N 0.0061 0.0033 'International Tables Vol C Tables 4.2.6.8 and 6.1.1.4'
S S 0.1246 0.1234 'International Tables Vol C Tables 4.2.6.8 and 6.1.1.4'
O O 0.0106 0.0060 'International Tables Vol C Tables 4.2.6.8 and 6.1.1.4'

loop_
_geom_angle_atom_site_label_1
_geom_angle_atom_site_label_2
_geom_angle_atom_site_label_3
_geom_angle
_geom_angle_publ_flag
O2 S1 O1 118.01(15) ?
O2 S1 N 108.71(14) ?
O1 S1 N 106.17(13) ?
O2 S1 C11 109.78(15) ?
O1 S1 C11 106.83(15) ?
N S1 C11 106.76(15) ?
O3 S2 O4 118.08(14) ?
O3 S2 N 109.34(14) ?
O4 S2 N 105.71(13) ?
O3 S2 C18 108.98(15) ?
O4 S2 C18 107.10(14) ?
N S2 C18 107.10(14) ?
C1 N S1 121.3(2) y
C1 N S2 122.6(2) y
S2 N S1 116.09(15) y
C10 C1 C2 111.4(3) ?
C10 C1 C8 108.6(3) ?
C2 C1 C8 107.6(3) ?
C10 C1 N 109.1(3) ?
C2 C1 N 109.8(3) ?
C8 C1 N 110.5(3) ?
C1 C2 C3 109.7(3) ?
C9 C3 C4 109.8(3) ?
C9 C3 C2 109.5(3) ?
C4 C3 C2 109.4(3) ?
C5 C4 C3 109.8(3) ?
C4 C5 C6 109.6(3) ?
C4 C5 C10 109.4(3) ?
C6 C5 C10 109.4(3) ?
C7 C6 C5 109.1(3) ?
C9 C7 C6 109.6(3) ?
C9 C7 C8 110.9(3) ?
C6 C7 C8 109.4(3) ?
C1 C8 C7 109.2(3) ?
C7 C9 C3 108.4(3) ?
C1 C10 C5 109.4(3) ?
C12 C11 C16 120.8(3) ?
C12 C11 S1 119.8(2) ?
C16 C11 S1 119.0(3) ?
C11 C12 C13 120.1(3) ?
C12 C13 C14 120.6(3) ?
C15 C14 C13 118.1(3) ?
C15 C14 C17 121.2(3) ?
C13 C14 C17 120.7(3) ?
C16 C15 C14 122.0(3) ?
C15 C16 C11 118.4(3) ?
C23 C18 C19 120.5(3) ?
C23 C18 S2 117.9(3) ?
C19 C18 S2 120.7(3) ?
C20 C19 C18 119.1(3) ?
C19 C20 C21 121.1(3) ?
C22 C21 C20 118.4(3) ?
C22 C21 C24 121.6(3) ?
C20 C21 C24 120.0(3) ?
C23 C22 C21 121.1(3) ?
C22 C23 C18 119.7(3) ?

loop_
_geom_bond_atom_site_label_1
_geom_bond_atom_site_label_2
_geom_bond_site_symmetry_2
_geom_bond_distance
_geom_bond_publ_flag
N C1 . 1.564(4) y
S1 N . 1.705(3) y
S2 N . 1.679(3) y
S1 O2 . 1.432(2) ?
S1 O1 . 1.433(2) ?
S1 C11 . 1.769(3) ?
S2 O3 . 1.427(2) ?
S2 O4 . 1.433(2) ?
S2 C18 . 1.765(3) ?
C1 C10 . 1.528(4) ?
C1 C2 . 1.536(4) ?
C1 C8 . 1.541(4) ?
C2 C3 . 1.544(5) ?
C3 C9 . 1.529(5) ?
C3 C4 . 1.532(5) ?
C4 C5 . 1.523(5) ?
C5 C6 . 1.529(5) ?
C5 C10 . 1.547(4) ?
C6 C7 . 1.528(5) ?
C7 C9 . 1.523(5) ?
C7 C8 . 1.549(4) ?
C11 C12 . 1.377(4) ?
C11 C16 . 1.394(4) ?
C12 C13 . 1.378(5) ?
C13 C14 . 1.397(4) ?
C14 C15 . 1.391(5) ?
C14 C17 . 1.499(5) ?
C15 C16 . 1.379(4) ?
C18 C23 . 1.382(4) ?
C18 C19 . 1.392(5) ?
C19 C20 . 1.381(5) ?
C20 C21 . 1.400(5) ?
C21 C22 . 1.387(5) ?
C21 C24 . 1.513(5) ?
C22 C23 . 1.380(4) ?

loop_
_geom_hbond_atom_site_label_D
_geom_hbond_atom_site_label_H
_geom_hbond_atom_site_label_A
_geom_hbond_site_symmetry_A
_geom_hbond_distance_DH
_geom_hbond_distance_HA
_geom_hbond_distance_DA
_geom_hbond_angle_DHA
_geom_hbond_publ_flag
C2 H2A O1 . 0.99 2.22 2.938(4) 128.3 y
C10 H10B O1 . 0.99 2.35 3.035(4) 125.5 y
C8 H8B O3 . 0.99 2.20 2.862(4) 122.7 y
C2 H2B O3 8_755 0.99 2.68 3.622(4) 159.6 ?
C17 H17C O4 4_466 0.98 2.55 3.489(4) 159.8 ?
C19 H19 O2 . 0.95 2.53 3.327(4) 141.7 ?
C20 H20 O4 8_755 0.95 2.68 3.559(4) 154.5 ?

loop_
_geom_torsion_atom_site_label_1
_geom_torsion_atom_site_label_2
_geom_torsion_atom_site_label_3
_geom_torsion_atom_site_label_4
_geom_torsion
_geom_torsion_publ_flag
O1 S1 N S2 171.69(16) y
O2 S1 N S2 -60.4(2) y
O3 S2 N S1 -135.04(17) y
O4 S2 N S1 -6.9(2) y
O1 S1 N C1 -8.5(3) y
O2 S1 N C1 119.4(2) y
O3 S2 N C1 45.2(3) y
O4 S2 N C1 173.3(2) y
C18 S2 N C1 -72.7(3) ?
C18 S2 N S1 107.02(18) ?
C11 S1 N C1 -122.3(2) ?
C11 S1 N S2 58.0(2) ?
S2 N C1 C10 -111.5(3) ?
S1 N C1 C10 68.8(3) ?
S2 N C1 C2 126.3(3) ?
S1 N C1 C2 -53.5(3) ?
S2 N C1 C8 7.8(4) ?
S1 N C1 C8 -171.9(2) ?
C10 C1 C2 C3 57.2(4) ?
C8 C1 C2 C3 -61.7(3) ?
N C1 C2 C3 178.1(3) ?
C1 C2 C3 C9 62.4(4) ?
C1 C2 C3 C4 -58.0(4) ?
C9 C3 C4 C5 -59.4(4) ?
C2 C3 C4 C5 60.8(4) ?
C3 C4 C5 C6 58.7(4) ?
C3 C4 C5 C10 -61.3(4) ?
C4 C5 C6 C7 -59.7(4) ?
C10 C5 C6 C7 60.4(4) ?
C5 C6 C7 C9 61.4(4) ?
C5 C6 C7 C8 -60.3(4) ?
C10 C1 C8 C7 -60.6(4) ?
C2 C1 C8 C7 60.0(3) ?
N C1 C8 C7 179.8(3) ?
C9 C7 C8 C1 -60.3(4) ?
C6 C7 C8 C1 60.7(4) ?
C6 C7 C9 C3 -61.5(3) ?
C8 C7 C9 C3 59.4(4) ?
C4 C3 C9 C7 60.3(4) ?
C2 C3 C9 C7 -59.9(4) ?
C2 C1 C10 C5 -57.5(4) ?
C8 C1 C10 C5 60.8(3) ?
N C1 C10 C5 -178.7(3) ?
C4 C5 C10 C1 59.1(4) ?
C6 C5 C10 C1 -61.0(4) ?
O2 S1 C11 C12 177.3(3) ?
O1 S1 C11 C12 -53.6(3) ?
N S1 C11 C12 59.6(3) ?
O2 S1 C11 C16 -9.2(3) ?
O1 S1 C11 C16 119.9(3) ?
N S1 C11 C16 -126.8(3) ?
C16 C11 C12 C13 1.0(5) ?
S1 C11 C12 C13 174.4(3) ?
C11 C12 C13 C14 -1.1(5) ?
C12 C13 C14 C15 0.3(5) ?
C12 C13 C14 C17 179.9(3) ?
C13 C14 C15 C16 0.5(5) ?
C17 C14 C15 C16 -179.1(3) ?
C14 C15 C16 C11 -0.6(5) ?
C12 C11 C16 C15 -0.1(5) ?
S1 C11 C16 C15 -173.6(3) ?
O3 S2 C18 C23 27.3(3) ?
O4 S2 C18 C23 -101.5(3) ?
N S2 C18 C23 145.5(2) ?
O3 S2 C18 C19 -163.5(3) ?
O4 S2 C18 C19 67.7(3) ?
N S2 C18 C19 -45.3(3) ?
C23 C18 C19 C20 0.8(5) ?
S2 C18 C19 C20 -168.0(3) ?
C18 C19 C20 C21 1.0(5) ?
C19 C20 C21 C22 -2.3(5) ?
C19 C20 C21 C24 176.7(3) ?
C20 C21 C22 C23 1.6(5) ?
C24 C21 C22 C23 -177.3(3) ?
C21 C22 C23 C18 0.2(5) ?
C19 C18 C23 C22 -1.4(5) ?
S2 C18 C23 C22 167.7(2) ?
